data_2221250
loop_
_publ_author_name
'Ma, Yanni'
'Zhou, Le'
'Deng, Dongsheng'
'Ji, Baoming'

_publ_section_title
;
 4,4',6,6'-Tetramethyl-2,2'-bipyrimidine hexahydrate
;
_journal_coeditor_code AT2743
_journal_issue 4
_journal_name_full 'Acta Crystallographica Section E'
_journal_page_first o848
_journal_page_last o849
_journal_paper_doi 10.1107/S1600536809010095
_journal_volume 65
_journal_year 2009
_chemical_formula_iupac 'C12 H14 N4, 6H2 O'
_chemical_formula_moiety 'C12 H14 N4, 6(H2 O)'
_chemical_formula_sum 'C12 H26 N4 O6'
_chemical_formula_weight 322.37
_chemical_name_systematic
;
4,4',6,6'-Tetramethyl-2,2'-bipyrimidine hexahydrate
;
_space_group_IT_number 2
_symmetry_cell_setting triclinic
_symmetry_space_group_name_Hall '-P 1'
_symmetry_space_group_name_H-M 'P -1'
_atom_sites_solution_hydrogens geom
_atom_sites_solution_primary direct
_atom_sites_solution_secondary difmap
_audit_creation_method SHELXL-97
_cell_angle_alpha 98.233(3)
_cell_angle_beta 91.774(4)
_cell_angle_gamma 102.599(4)
_cell_formula_units_Z 2
_cell_length_a 6.8622(19)
_cell_length_b 11.098(3)
_cell_length_c 11.750(3)
_cell_measurement_reflns_used 1270
_cell_measurement_temperature 296(2)
_cell_measurement_theta_max 0.979
_cell_measurement_theta_min 0.961
_cell_volume 862.5(4)
_computing_cell_refinement 'SAINT (Bruker, 2004)'
_computing_data_collection 'APEX2 (Bruker, 2004)'
_computing_data_reduction 'SAINT (Bruker, 2004)'
_computing_molecular_graphics 'SHELXTL (Sheldrick, 2008) and DIAMOND (Brandenburg, 2006)'
_computing_publication_material 'SHELXTL (Sheldrick, 2008) and PLATON (Spek, 2009)'
_computing_structure_refinement 'SHELXS97 (Sheldrick, 2008)'
_computing_structure_solution 'SHELXS97 (Sheldrick, 2008)'
_diffrn_ambient_temperature 296(2)
_diffrn_measured_fraction_theta_full 0.991
_diffrn_measured_fraction_theta_max 0.991
_diffrn_measurement_device_type 'Bruker APEXII CCD area-detector'
_diffrn_measurement_method '\f and \w'
_diffrn_radiation_monochromator graphite
_diffrn_radiation_source 'fine-focus sealed tube'
_diffrn_radiation_type MoK\a
_diffrn_radiation_wavelength 0.71073
_diffrn_reflns_av_R_equivalents 0.0234
_diffrn_reflns_av_sigmaI/netI 0.0378
_diffrn_reflns_limit_h_max 8
_diffrn_reflns_limit_h_min -8
_diffrn_reflns_limit_k_max 13
_diffrn_reflns_limit_k_min -13
_diffrn_reflns_limit_l_max 14
_diffrn_reflns_limit_l_min -14
_diffrn_reflns_number 6492
_diffrn_reflns_theta_full 25.50
_diffrn_reflns_theta_max 25.50
_diffrn_reflns_theta_min 2.38
_exptl_absorpt_coefficient_mu 0.099
_exptl_absorpt_correction_T_max 0.9795
_exptl_absorpt_correction_T_min 0.9605
_exptl_absorpt_correction_type multi-scan
_exptl_absorpt_process_details '(SADABS; Sheldrick, 1996)'
_exptl_crystal_colour colourless
_exptl_crystal_density_diffrn 1.241
_exptl_crystal_density_method 'not measured'
_exptl_crystal_description block
_exptl_crystal_F_000 348
_exptl_crystal_size_max 0.41
_exptl_crystal_size_mid 0.31
_exptl_crystal_size_min 0.21
_refine_diff_density_max 0.232
_refine_diff_density_min -0.154
_refine_ls_extinction_coef 0.045(6)
_refine_ls_extinction_expression Fc^*^=kFc[1+0.001xFc^2^\l^3^/sin(2\q)]^-1/4^
_refine_ls_extinction_method 'SHELXS97 (Sheldrick, 2008)'
_refine_ls_goodness_of_fit_ref 1.038
_refine_ls_hydrogen_treatment constr
_refine_ls_matrix_type full
_refine_ls_number_parameters 204
_refine_ls_number_reflns 3196
_refine_ls_number_restraints 0
_refine_ls_restrained_S_all 1.038
_refine_ls_R_factor_all 0.0783
_refine_ls_R_factor_gt 0.0473
_refine_ls_shift/su_max 0.000
_refine_ls_shift/su_mean 0.000
_refine_ls_structure_factor_coef Fsqd
_refine_ls_weighting_details 'calc w=1/[\s^2^(Fo^2^)+(0.074P)^2^+0.0388P] where P=(Fo^2^+2Fc^2^)/3'
_refine_ls_weighting_scheme calc
_refine_ls_wR_factor_gt 0.1276
_refine_ls_wR_factor_ref 0.1481
_reflns_number_gt 2026
_reflns_number_total 3196
_reflns_threshold_expression I>2\s(I)
_cod_data_source_file at2743.cif
_cod_data_source_block I
_cod_original_cell_volume 862.4(4)
_cod_database_code 2221250
_cod_database_fobs_code 2221250

loop_
_symmetry_equiv_pos_as_xyz
'x, y, z'
'-x, -y, -z'

loop_
_atom_site_type_symbol
_atom_site_label
_atom_site_fract_x
_atom_site_fract_y
_atom_site_fract_z
_atom_site_U_iso_or_equiv
_atom_site_adp_type
_atom_site_calc_flag
_atom_site_refinement_flags
_atom_site_occupancy
_atom_site_disorder_assembly
_atom_site_disorder_group
O O1 1.0078(2) 0.66049(15) 0.38126(13) 0.0642(5) Uani d . 1 . .
H H1W 0.9576 0.6341 0.3142 0.096 Uiso d R 1 . .
H H2W 0.9194 0.6501 0.4285 0.096 Uiso d R 1 . .
O O2 0.4638(2) 0.32153(14) 0.82784(13) 0.0576(5) Uani d . 1 . .
H H3W 0.3978 0.2491 0.8284 0.086 Uiso d R 1 . .
H H4W 0.5591 0.3379 0.8787 0.086 Uiso d R 1 . .
O O3 0.1279(3) 0.42962(14) 0.85957(13) 0.0620(5) Uani d . 1 . .
H H5W 0.0432 0.3909 0.8985 0.093 Uiso d R 1 . .
H H6W 0.2226 0.3952 0.8493 0.093 Uiso d R 1 . .
O O4 0.6255(3) 0.40256(16) 0.62491(14) 0.0672(5) Uani d . 1 . .
H H7W 0.5777 0.3790 0.6846 0.101 Uiso d R 1 . .
H H8W 0.7336 0.3788 0.6155 0.101 Uiso d R 1 . .
O O5 0.2031(2) 0.66114(14) 1.01180(14) 0.0624(5) Uani d . 1 . .
H H9W 0.2119 0.7281 0.9869 0.094 Uiso d R 1 . .
H H10W 0.1897 0.6013 0.9586 0.094 Uiso d R 1 . .
O O6 0.7043(3) 0.63916(16) 0.54052(14) 0.0705(5) Uani d . 1 . .
H H11W 0.6024 0.6411 0.5015 0.106 Uiso d R 1 . .
H H12W 0.6844 0.5744 0.5710 0.106 Uiso d R 1 . .
N N1 0.2840(3) 0.14305(16) 0.99505(14) 0.0417(4) Uani d . 1 . .
N N2 0.2855(3) 0.04691(15) 0.77127(13) 0.0417(4) Uani d . 1 . .
N N3 0.2336(2) -0.15832(15) 0.82104(14) 0.0403(4) Uani d . 1 . .
N N4 0.2327(2) -0.06158(15) 1.04606(14) 0.0407(4) Uani d . 1 . .
C C1 0.1870(4) -0.1038(2) 1.24073(18) 0.0559(6) Uani d . 1 . .
H H1A 0.0530 -0.1535 1.2264 0.084 Uiso calc R 1 . .
H H1B 0.2033 -0.0587 1.3178 0.084 Uiso calc R 1 . .
H H1C 0.2801 -0.1572 1.2319 0.084 Uiso calc R 1 . .
C C2 0.2256(3) -0.0134(2) 1.15686(17) 0.0414(5) Uani d . 1 . .
C C3 0.2480(3) 0.1139(2) 1.18979(17) 0.0452(5) Uani d . 1 . .
H H3 0.2434 0.1471 1.2667 0.054 Uiso calc R 1 . .
C C4 0.2775(3) 0.19090(19) 1.10592(17) 0.0432(5) Uani d . 1 . .
C C5 0.3011(4) 0.3293(2) 1.1331(2) 0.0632(7) Uani d . 1 . .
H H5A 0.4190 0.3704 1.1002 0.095 Uiso calc R 1 . .
H H5B 0.3133 0.3543 1.2152 0.095 Uiso calc R 1 . .
H H5C 0.1861 0.3522 1.1015 0.095 Uiso calc R 1 . .
C C6 0.2612(3) 0.01975(18) 0.97125(16) 0.0365(5) Uani d . 1 . .
C C7 0.2621(3) -0.03399(18) 0.84670(16) 0.0363(5) Uani d . 1 . .
C C8 0.1946(4) -0.3443(2) 0.6791(2) 0.0617(7) Uani d . 1 . .
H H8A 0.3139 -0.3691 0.7017 0.093 Uiso calc R 1 . .
H H8B 0.1661 -0.3685 0.5975 0.093 Uiso calc R 1 . .
H H8C 0.0846 -0.3845 0.7189 0.093 Uiso calc R 1 . .
C C9 0.2245(3) -0.20604(19) 0.70895(17) 0.0432(5) Uani d . 1 . .
C C10 0.2398(3) -0.1290(2) 0.62551(18) 0.0496(6) Uani d . 1 . .
H H10 0.2286 -0.1625 0.5477 0.060 Uiso calc R 1 . .
C C11 0.2719(3) -0.00161(19) 0.65939(17) 0.0449(5) Uani d . 1 . .
C C12 0.2935(4) 0.0891(2) 0.57525(19) 0.0644(7) Uani d . 1 . .
H H12A 0.1977 0.1402 0.5887 0.097 Uiso calc R 1 . .
H H12B 0.2705 0.0442 0.4982 0.097 Uiso calc R 1 . .
H H12C 0.4262 0.1413 0.5849 0.097 Uiso calc R 1 . .

loop_
_atom_site_aniso_label
_atom_site_aniso_U_11
_atom_site_aniso_U_22
_atom_site_aniso_U_33
_atom_site_aniso_U_12
_atom_site_aniso_U_13
_atom_site_aniso_U_23
O1 0.0689(12) 0.0708(11) 0.0513(10) 0.0119(9) 0.0050(8) 0.0098(8)
O2 0.0637(11) 0.0499(9) 0.0589(10) 0.0082(8) 0.0062(8) 0.0138(8)
O3 0.0686(11) 0.0632(11) 0.0583(10) 0.0187(8) 0.0111(8) 0.0151(8)
O4 0.0691(12) 0.0825(12) 0.0556(10) 0.0191(9) 0.0074(8) 0.0251(9)
O5 0.0743(12) 0.0495(9) 0.0617(10) 0.0089(8) 0.0045(9) 0.0101(8)
O6 0.0698(12) 0.0794(12) 0.0626(11) 0.0096(9) 0.0030(9) 0.0231(9)
N1 0.0440(10) 0.0440(10) 0.0355(9) 0.0073(8) 0.0036(8) 0.0043(8)
N2 0.0505(11) 0.0413(10) 0.0332(9) 0.0100(8) 0.0055(8) 0.0052(8)
N3 0.0430(10) 0.0412(10) 0.0365(9) 0.0090(8) 0.0047(8) 0.0057(8)
N4 0.0407(10) 0.0472(10) 0.0349(9) 0.0105(8) 0.0049(7) 0.0076(8)
C1 0.0706(16) 0.0596(15) 0.0415(13) 0.0177(12) 0.0136(11) 0.0141(11)
C2 0.0357(11) 0.0537(13) 0.0351(11) 0.0096(10) 0.0038(9) 0.0082(9)
C3 0.0448(13) 0.0571(14) 0.0328(11) 0.0124(10) 0.0058(9) 0.0023(10)
C4 0.0422(12) 0.0469(12) 0.0387(12) 0.0091(10) 0.0017(9) 0.0021(9)
C5 0.0879(19) 0.0528(15) 0.0461(14) 0.0161(13) 0.0047(13) -0.0024(11)
C6 0.0326(11) 0.0438(12) 0.0330(11) 0.0083(9) 0.0031(8) 0.0060(9)
C7 0.0317(10) 0.0417(11) 0.0356(11) 0.0079(9) 0.0035(8) 0.0067(9)
C8 0.0899(19) 0.0485(14) 0.0475(14) 0.0197(13) 0.0058(13) 0.0033(11)
C9 0.0462(13) 0.0427(12) 0.0397(12) 0.0088(9) 0.0047(9) 0.0044(9)
C10 0.0640(15) 0.0482(13) 0.0322(11) 0.0072(11) 0.0025(10) 0.0002(10)
C11 0.0523(13) 0.0462(13) 0.0361(11) 0.0098(10) 0.0050(10) 0.0078(9)
C12 0.103(2) 0.0525(15) 0.0378(13) 0.0139(14) 0.0069(13) 0.0121(11)

loop_
_atom_type_symbol
_atom_type_description
_atom_type_scat_dispersion_real
_atom_type_scat_dispersion_imag
_atom_type_scat_source
C C 0.0033 0.0016 'International Tables Vol C Tables 4.2.6.8 and 6.1.1.4'
H H 0.0000 0.0000 'International Tables Vol C Tables 4.2.6.8 and 6.1.1.4'
N N 0.0061 0.0033 'International Tables Vol C Tables 4.2.6.8 and 6.1.1.4'
O O 0.0106 0.0060 'International Tables Vol C Tables 4.2.6.8 and 6.1.1.4'

loop_
_geom_angle_atom_site_label_1
_geom_angle_atom_site_label_2
_geom_angle_atom_site_label_3
_geom_angle_site_symmetry_1
_geom_angle_site_symmetry_3
_geom_angle
_geom_angle_publ_flag
H1W O1 H2W . . 110.2 ?
H3W O2 H4W . . 109.0 ?
H5W O3 H6W . . 111.2 ?
H7W O4 H8W . . 108.4 ?
H9W O5 H10W . . 111.6 ?
H11W O6 H12W . . 109.9 ?
C6 N1 C4 . . 116.54(17) ?
C7 N2 C11 . . 116.80(17) ?
C7 N3 C9 . . 116.70(17) ?
C6 N4 C2 . . 116.31(18) ?
C2 C1 H1A . . 109.5 ?
C2 C1 H1B . . 109.5 ?
H1A C1 H1B . . 109.5 ?
C2 C1 H1C . . 109.5 ?
H1A C1 H1C . . 109.5 ?
H1B C1 H1C . . 109.5 ?
N4 C2 C3 . . 120.80(18) ?
N4 C2 C1 . . 116.81(19) ?
C3 C2 C1 . . 122.37(19) ?
C2 C3 C4 . . 118.69(19) ?
C2 C3 H3 . . 120.7 ?
C4 C3 H3 . . 120.7 ?
N1 C4 C3 . . 120.68(19) ?
N1 C4 C5 . . 116.81(19) ?
C3 C4 C5 . . 122.50(19) ?
C4 C5 H5A . . 109.5 ?
C4 C5 H5B . . 109.5 ?
H5A C5 H5B . . 109.5 ?
C4 C5 H5C . . 109.5 ?
H5A C5 H5C . . 109.5 ?
H5B C5 H5C . . 109.5 ?
N1 C6 N4 . . 126.97(18) ?
N1 C6 C7 . . 116.44(17) ?
N4 C6 C7 . . 116.57(18) ?
N3 C7 N2 . . 126.13(18) ?
N3 C7 C6 . . 117.13(17) ?
N2 C7 C6 . . 116.70(17) ?
C9 C8 H8A . . 109.5 ?
C9 C8 H8B . . 109.5 ?
H8A C8 H8B . . 109.5 ?
C9 C8 H8C . . 109.5 ?
H8A C8 H8C . . 109.5 ?
H8B C8 H8C . . 109.5 ?
N3 C9 C10 . . 120.62(19) ?
N3 C9 C8 . . 117.30(18) ?
C10 C9 C8 . . 122.07(19) ?
C11 C10 C9 . . 118.96(19) ?
C11 C10 H10 . . 120.5 ?
C9 C10 H10 . . 120.5 ?
N2 C11 C10 . . 120.71(18) ?
N2 C11 C12 . . 116.59(19) ?
C10 C11 C12 . . 122.71(19) ?
C11 C12 H12A . . 109.5 ?
C11 C12 H12B . . 109.5 ?
H12A C12 H12B . . 109.5 ?
C11 C12 H12C . . 109.5 ?
H12A C12 H12C . . 109.5 ?
H12B C12 H12C . . 109.5 ?

loop_
_geom_bond_atom_site_label_1
_geom_bond_atom_site_label_2
_geom_bond_site_symmetry_2
_geom_bond_distance
_geom_bond_publ_flag
O1 H1W . 0.8358 ?
O1 H2W . 0.8355 ?
O2 H3W . 0.8334 ?
O2 H4W . 0.8431 ?
O3 H5W . 0.8342 ?
O3 H6W . 0.8269 ?
O4 H7W . 0.8351 ?
O4 H8W . 0.8443 ?
O5 H9W . 0.8278 ?
O5 H10W . 0.8314 ?
O6 H11W . 0.8302 ?
O6 H12W . 0.8353 ?
N1 C6 . 1.330(2) ?
N1 C4 . 1.340(3) ?
N2 C7 . 1.338(2) ?
N2 C11 . 1.340(3) ?
N3 C7 . 1.339(2) ?
N3 C9 . 1.341(3) ?
N4 C6 . 1.337(2) ?
N4 C2 . 1.341(3) ?
C1 C2 . 1.493(3) ?
C1 H1A . 0.9600 ?
C1 H1B . 0.9600 ?
C1 H1C . 0.9600 ?
C2 C3 . 1.383(3) ?
C3 C4 . 1.386(3) ?
C3 H3 . 0.9300 ?
C4 C5 . 1.496(3) ?
C5 H5A . 0.9600 ?
C5 H5B . 0.9600 ?
C5 H5C . 0.9600 ?
C6 C7 . 1.500(3) ?
C8 C9 . 1.492(3) ?
C8 H8A . 0.9600 ?
C8 H8B . 0.9600 ?
C8 H8C . 0.9600 ?
C9 C10 . 1.383(3) ?
C10 C11 . 1.379(3) ?
C10 H10 . 0.9300 ?
C11 C12 . 1.498(3) ?
C12 H12A . 0.9600 ?
C12 H12B . 0.9600 ?
C12 H12C . 0.9600 ?

loop_
_geom_hbond_atom_site_label_D
_geom_hbond_atom_site_label_H
_geom_hbond_atom_site_label_A
_geom_hbond_site_symmetry_A
_geom_hbond_distance_DH
_geom_hbond_distance_HA
_geom_hbond_distance_DA
_geom_hbond_angle_DHA
O1 H1W O3 2_666 0.84 2.08 2.914(2) 172.2
O1 H2W O6 . 0.84 2.00 2.837(2) 175.3
O2 H3W N2 . 0.83 2.20 2.995(2) 158.3
O2 H3W N1 . 0.83 2.49 3.083(2) 129.4
O2 H4W O5 2_667 0.84 2.04 2.872(2) 167.4
O3 H5W O5 2_567 0.83 2.04 2.847(2) 163.0
O3 H6W O2 . 0.83 2.01 2.832(2) 176.6
O4 H7W O2 . 0.84 2.01 2.841(2) 179.7
O4 H8W O1 2_766 0.84 1.92 2.755(2) 170.7
O5 H9W N4 1_565 0.83 2.31 3.007(2) 142.2
O5 H9W N3 1_565 0.83 2.46 3.196(2) 148.7
O5 H10W O3 . 0.83 2.04 2.849(2) 165.5
O6 H11W O4 2_666 0.83 2.05 2.851(2) 161.7
O6 H12W O4 . 0.84 2.06 2.886(2) 172.7

loop_
_geom_torsion_atom_site_label_1
_geom_torsion_atom_site_label_2
_geom_torsion_atom_site_label_3
_geom_torsion_atom_site_label_4
_geom_torsion_site_symmetry_1
_geom_torsion_site_symmetry_2
_geom_torsion_site_symmetry_3
_geom_torsion_site_symmetry_4
_geom_torsion
_geom_torsion_publ_flag
C6 N4 C2 C3 . . . . -0.3(3) ?
C6 N4 C2 C1 . . . . 178.04(18) ?
N4 C2 C3 C4 . . . . 0.2(3) ?
C1 C2 C3 C4 . . . . -178.1(2) ?
C6 N1 C4 C3 . . . . -0.1(3) ?
C6 N1 C4 C5 . . . . -179.45(19) ?
C2 C3 C4 N1 . . . . 0.1(3) ?
C2 C3 C4 C5 . . . . 179.3(2) ?
C4 N1 C6 N4 . . . . 0.0(3) ?
C4 N1 C6 C7 . . . . 178.16(17) ?
C2 N4 C6 N1 . . . . 0.3(3) ?
C2 N4 C6 C7 . . . . -177.94(17) ?
C9 N3 C7 N2 . . . . -1.1(3) ?
C9 N3 C7 C6 . . . . 176.71(17) ?
C11 N2 C7 N3 . . . . 2.5(3) ?
C11 N2 C7 C6 . . . . -175.32(18) ?
N1 C6 C7 N3 . . . . -178.13(16) ?
N4 C6 C7 N3 . . . . 0.3(3) ?
N1 C6 C7 N2 . . . . -0.1(3) ?
N4 C6 C7 N2 . . . . 178.33(16) ?
C7 N3 C9 C10 . . . . -1.4(3) ?
C7 N3 C9 C8 . . . . 179.46(19) ?
N3 C9 C10 C11 . . . . 2.3(3) ?
C8 C9 C10 C11 . . . . -178.5(2) ?
C7 N2 C11 C10 . . . . -1.4(3) ?
C7 N2 C11 C12 . . . . 178.63(19) ?
C9 C10 C11 N2 . . . . -0.9(3) ?
C9 C10 C11 C12 . . . . 179.1(2) ?
